data_2204799
loop_
_publ_author_name
'Hemmige S. Yathirajan'
'Basavegowda Nagaraj'
'Padmarajaiah Nagaraja'
'Daniel E. Lynch'

_publ_section_title
;
 2,2'-Dinitrodibenzyl
;
_journal_issue 12
_journal_name_full 'Acta Crystallographica Section E'
_journal_page_first o2455
_journal_page_last o2456
_journal_paper_doi 10.1107/S1600536804030326
_journal_volume 60
_journal_year 2004
_chemical_formula_moiety 'C14 H12 N2 O4'
_chemical_formula_sum 'C14 H12 N2 O4'
_chemical_formula_weight 272.26
_chemical_melting_point 404
_chemical_name_systematic
;
2,2'-dinitrodibenzyl
;
_space_group_IT_number 14
_symmetry_cell_setting monoclinic
_symmetry_space_group_name_Hall '-P 2ybc'
_symmetry_space_group_name_H-M 'P 1 21/c 1'
_atom_sites_solution_hydrogens geom
_atom_sites_solution_primary direct
_atom_sites_solution_secondary difmap
_audit_creation_method SHELXL-97
_cell_angle_alpha 90.00
_cell_angle_beta 108.607(6)
_cell_angle_gamma 90.00
_cell_formula_units_Z 2
_cell_length_a 7.5678(8)
_cell_length_b 14.4964(16)
_cell_length_c 5.9874(5)
_cell_measurement_reflns_used 1390
_cell_measurement_temperature 120(2)
_cell_measurement_theta_max 27.48
_cell_measurement_theta_min 2.91
_cell_volume 622.52(11)
_computing_cell_refinement 'DENZO (Otwinowski & Minor, 1997) and COLLECT (Hooft, 1998)'
_computing_data_collection 'COLLECT (Hooft, 1998)'
_computing_data_reduction 'DENZO, SCALEPACK (Otwinowski & Minor, 1997) and COLLECT (Hooft, 1998)'
_computing_molecular_graphics 'PLATON97 (Spek, 2003)'
_computing_publication_material SHELXL97
_computing_structure_refinement 'SHELXL97 (Sheldrick, 1997)'
_computing_structure_solution 'SHELXS97 (Sheldrick, 1997)'
_diffrn_ambient_temperature 120(2)
_diffrn_detector_area_resol_mean 9.091
_diffrn_measured_fraction_theta_full 0.998
_diffrn_measured_fraction_theta_max 0.998
_diffrn_measurement_device_type 'Bruker Nonius 95 mm CCD camera on \k-goniostat'
_diffrn_measurement_method '\f and \w scans'
_diffrn_radiation_monochromator '10 cm confocal mirrors'
_diffrn_radiation_source 'Bruker Nonius FR591 rotating anode'
_diffrn_radiation_type MoK\a
_diffrn_radiation_wavelength 0.71073
_diffrn_reflns_av_R_equivalents 0.1277
_diffrn_reflns_av_sigmaI/netI 0.0934
_diffrn_reflns_limit_h_max 8
_diffrn_reflns_limit_h_min -8
_diffrn_reflns_limit_k_max 17
_diffrn_reflns_limit_k_min -17
_diffrn_reflns_limit_l_max 7
_diffrn_reflns_limit_l_min -7
_diffrn_reflns_number 5201
_diffrn_reflns_theta_full 25.00
_diffrn_reflns_theta_max 25.00
_diffrn_reflns_theta_min 3.17
_diffrn_standards_decay_% 0
_diffrn_standards_number 0
_exptl_absorpt_coefficient_mu 0.108
_exptl_absorpt_correction_T_max 0.996
_exptl_absorpt_correction_T_min 0.962
_exptl_absorpt_correction_type multi-scan
_exptl_absorpt_process_details 'SADABS (Sheldrick, 2003)'
_exptl_crystal_colour colourless
_exptl_crystal_density_diffrn 1.452
_exptl_crystal_density_method 'not measured'
_exptl_crystal_description plate
_exptl_crystal_F_000 284
_exptl_crystal_size_max 0.36
_exptl_crystal_size_mid 0.10
_exptl_crystal_size_min 0.04
_refine_diff_density_max 0.262
_refine_diff_density_min -0.284
_refine_ls_extinction_coef 0.033(12)
_refine_ls_extinction_expression Fc^*^=kFc[1+0.001xFc^2^\l^3^/sin(2\q)]^-1/4^
_refine_ls_extinction_method SHELXL
_refine_ls_goodness_of_fit_ref 1.029
_refine_ls_hydrogen_treatment constr
_refine_ls_matrix_type full
_refine_ls_number_parameters 92
_refine_ls_number_reflns 1092
_refine_ls_number_restraints 0
_refine_ls_restrained_S_all 1.029
_refine_ls_R_factor_all 0.1084
_refine_ls_R_factor_gt 0.0606
_refine_ls_shift/su_max <0.001
_refine_ls_shift/su_mean <0.001
_refine_ls_structure_factor_coef Fsqd
_refine_ls_weighting_details 'w = 1/[\s^2^(Fo^2^)+(0.0865P)^2^] where P = (Fo^2^+2Fc^2^)/3'
_refine_ls_weighting_scheme calc
_refine_ls_wR_factor_gt 0.1432
_refine_ls_wR_factor_ref 0.1652
_reflns_number_gt 730
_reflns_number_total 1092
_reflns_threshold_expression I>2\s(I)
_cod_data_source_file sj6030.cif
_cod_data_source_block I
_cod_depositor_comments
;
The following automatic conversions were performed:
'_symmetry_cell_setting' value 'Monoclinic' changed to 'monoclinic'
according to '/home/saulius/struct/CIF-dictionaries/cif_core.dic'
dictionary named 'cif_core.dic' version 2.4.1 from
2010-06-29.

'_exptl_absorpt_correction_type' value 'Multi-scan' changed
to 'multi-scan' according to
'/home/saulius/struct/CIF-dictionaries/cif_core.dic' dictionary named
'cif_core.dic' version 2.4.1 from 2010-06-29.

Automatic conversion script
Id: cif_fix_enum 1527 2010-12-29 10:47:43Z saulius 

The following automatic conversions were performed:

'_chemical_melting_point' value '404 K' was changed to '404' - the
value should be numeric and without a unit designator.

Automatic conversion script
Id: cif_fix_values 1646 2011-03-28 12:23:43Z adriana 

The following automatic conversions were performed:

'_chemical_melting_point' value '404 K' was changed to '404' - the
value should be numeric and without a unit
designator.

'_symmetry_cell_setting' value 'Monoclinic' changed to
'monoclinic' according to
/home/saulius/struct/CIF-dictionaries/cif_core.dic dictionary named
'cif_core.dic' version 2.4.1 from
2010-06-29.

'_exptl_absorpt_correction_type' value 'Multi-scan'
changed to 'multi-scan' according to
/home/saulius/struct/CIF-dictionaries/cif_core.dic dictionary named
'cif_core.dic' version 2.4.1 from 2010-06-29.

Automatic conversion script
Id: cif_fix_values 1715 2011-07-08 13:25:40Z adriana 
;
_cod_original_sg_symbol_H-M 'P 21/c'
_cod_database_code 2204799
_cod_database_fobs_code 2204799

loop_
_symmetry_equiv_pos_as_xyz
'x, y, z'
'x, -y+1/2, z+1/2'
'-x, -y, -z'
'-x, y-1/2, -z-1/2'

loop_
_atom_site_label
_atom_site_fract_x
_atom_site_fract_y
_atom_site_fract_z
_atom_site_U_iso_or_equiv
_atom_site_adp_type
_atom_site_calc_flag
_atom_site_refinement_flags
_atom_site_occupancy
_atom_site_type_symbol
C1 -0.1601(5) 0.40796(18) -0.4314(5) 0.0213(8) Uani d . 1 C
C11 -0.0148(5) 0.44779(18) -0.5294(5) 0.0261(8) Uani d . 1 C
H11 -0.0556 0.4392 -0.7024 0.033 Uiso calc R 1 H
H12 0.1046 0.4146 -0.4610 0.033 Uiso calc R 1 H
C2 -0.1235(5) 0.36536(18) -0.2106(5) 0.0221(8) Uani d . 1 C
N21 0.0685(4) 0.35474(16) -0.0517(4) 0.0257(7) Uani d . 1 N
O21 0.1838(3) 0.41516(16) -0.0476(4) 0.0381(7) Uani d . 1 O
O22 0.1050(3) 0.28615(13) 0.0754(3) 0.0347(7) Uani d . 1 O
C3 -0.2630(5) 0.32949(18) -0.1317(5) 0.0243(8) Uani d . 1 C
H3 -0.2323 0.3009 0.0187 0.030 Uiso calc R 1 H
C4 -0.4460(5) 0.3356(2) -0.2727(5) 0.0273(8) Uani d . 1 C
H4 -0.5432 0.3125 -0.2196 0.034 Uiso calc R 1 H
C5 -0.4868(5) 0.37598(19) -0.4939(5) 0.0290(8) Uani d . 1 C
H5 -0.6126 0.3796 -0.5937 0.036 Uiso calc R 1 H
C6 -0.3460(5) 0.41086(19) -0.5695(5) 0.0254(8) Uani d . 1 C
H6 -0.3776 0.4379 -0.7218 0.032 Uiso calc R 1 H

loop_
_atom_site_aniso_label
_atom_site_aniso_U_11
_atom_site_aniso_U_22
_atom_site_aniso_U_33
_atom_site_aniso_U_12
_atom_site_aniso_U_13
_atom_site_aniso_U_23
C1 0.029(2) 0.0130(14) 0.0240(14) 0.0009(13) 0.0122(15) -0.0019(10)
C11 0.036(2) 0.0198(16) 0.0261(15) -0.0012(14) 0.0143(15) -0.0002(11)
C2 0.027(2) 0.0165(14) 0.0222(14) 0.0010(13) 0.0076(15) -0.0042(10)
N21 0.0283(19) 0.0263(14) 0.0233(13) 0.0035(13) 0.0094(12) 0.0022(10)
O21 0.0335(17) 0.0363(14) 0.0411(13) -0.0104(11) 0.0071(11) 0.0096(10)
O22 0.0413(18) 0.0302(13) 0.0305(12) 0.0026(11) 0.0084(11) 0.0090(9)
C3 0.033(2) 0.0182(15) 0.0249(14) -0.0005(14) 0.0141(16) -0.0010(11)
C4 0.029(2) 0.0233(16) 0.0327(16) 0.0004(14) 0.0144(16) -0.0004(12)
C5 0.028(2) 0.0237(16) 0.0334(16) 0.0041(14) 0.0077(15) -0.0033(12)
C6 0.034(2) 0.0190(15) 0.0244(14) 0.0039(14) 0.0105(16) 0.0015(11)

loop_
_atom_type_symbol
_atom_type_description
_atom_type_scat_dispersion_real
_atom_type_scat_dispersion_imag
_atom_type_scat_source
C C 0.0033 0.0016 'International Tables Vol C Tables 4.2.6.8 and 6.1.1.4'
H H 0.0000 0.0000 'International Tables Vol C Tables 4.2.6.8 and 6.1.1.4'
N N 0.0061 0.0033 'International Tables Vol C Tables 4.2.6.8 and 6.1.1.4'
O O 0.0106 0.0060 'International Tables Vol C Tables 4.2.6.8 and 6.1.1.4'

loop_
_geom_angle_atom_site_label_1
_geom_angle_atom_site_label_2
_geom_angle_atom_site_label_3
_geom_angle_site_symmetry_1
_geom_angle_site_symmetry_3
_geom_angle
C6 C1 C2 . . 115.6(2)
C6 C1 C11 . . 118.8(2)
C2 C1 C11 . . 125.6(3)
C1 C11 C11 . 3_564 110.7(3)
C1 C11 H11 . . 109.5
C11 C11 H11 3_564 . 109.5
C1 C11 H12 . . 109.5
C11 C11 H12 3_564 . 109.5
H11 C11 H12 . . 108.1
C3 C2 C1 . . 122.9(3)
C3 C2 N21 . . 116.3(2)
C1 C2 N21 . . 120.8(2)
O21 N21 O22 . . 123.1(3)
O21 N21 C2 . . 119.1(2)
O22 N21 C2 . . 117.8(3)
C4 C3 C2 . . 119.5(3)
C4 C3 H3 . . 120.2
C2 C3 H3 . . 120.2
C3 C4 C5 . . 119.1(3)
C3 C4 H4 . . 120.5
C5 C4 H4 . . 120.5
C6 C5 C4 . . 120.5(3)
C6 C5 H5 . . 119.8
C4 C5 H5 . . 119.8
C5 C6 C1 . . 122.4(3)
C5 C6 H6 . . 118.8
C1 C6 H6 . . 118.8

loop_
_geom_bond_atom_site_label_1
_geom_bond_atom_site_label_2
_geom_bond_site_symmetry_2
_geom_bond_distance
C1 C6 . 1.386(4)
C1 C2 . 1.405(4)
C1 C11 . 1.516(4)
C11 C11 3_564 1.554(5)
C11 H11 . 0.99
C11 H12 . 0.99
C2 C3 . 1.388(4)
C2 N21 . 1.469(4)
N21 O21 . 1.231(3)
N21 O22 . 1.229(3)
C3 C4 . 1.376(5)
C3 H3 . 0.95
C4 C5 . 1.390(4)
C4 H4 . 0.95
C5 C6 . 1.380(4)
C5 H5 . 0.95
C6 H6 . 0.95

loop_
_geom_torsion_atom_site_label_1
_geom_torsion_atom_site_label_2
_geom_torsion_atom_site_label_3
_geom_torsion_atom_site_label_4
_geom_torsion_site_symmetry_4
_geom_torsion
C6 C1 C11 C11 3_564 88.7(4)
C2 C1 C11 C11 3_564 -92.9(4)
C6 C1 C2 C3 . -1.0(4)
C11 C1 C2 C3 . -179.5(2)
C6 C1 C2 N21 . 177.6(2)
C11 C1 C2 N21 . -0.9(4)
C3 C2 N21 O21 . -146.8(2)
C1 C2 N21 O21 . 34.5(3)
C3 C2 N21 O22 . 31.6(3)
C1 C2 N21 O22 . -147.1(2)
C1 C2 C3 C4 . -0.3(4)
N21 C2 C3 C4 . -179.0(2)
C2 C3 C4 C5 . 1.3(4)
C3 C4 C5 C6 . -1.0(4)
C4 C5 C6 C1 . -0.3(4)
C2 C1 C6 C5 . 1.3(4)
C11 C1 C6 C5 . 179.9(2)
